data_4122738
loop_
_publ_author_name
'Henkelis, James J.'
'Carruthers, Christopher J.'
'Chambers, Scott E.'
'Clowes, Rob'
'Cooper, Andrew I.'
'Fisher, Julie'
'Hardie, Michaele J.'

_publ_section_title
;
 Metallo-cryptophanes decorated with bis-N-heterocyclic carbene ligands:
 self-assembly and guest uptake into a nonporous crystalline lattice.
;
_journal_issue 41
_journal_name_full 'Journal of the American Chemical Society'
_journal_page_first 14393
_journal_page_last 14396
_journal_paper_doi 10.1021/ja508502u
_journal_volume 136
_journal_year 2014
_chemical_formula_sum 'C171 H138 B6 F24 I2 N18 O18 Pd3'
_chemical_formula_weight 3826.85
_chemical_name_systematic
; 
di(tris(isonicotinoyl)-cyclotriguaiacylene}
tri[1,1'-methylenebis(3-(naphthalen-2-ylmethyl)-
imidazol-2-ylidene)]tripalladium(II) tetrafluoroborate 
iodine clathrate
;
_space_group_IT_number 176
_symmetry_cell_setting hexagonal
_symmetry_space_group_name_Hall '-P 6c'
_symmetry_space_group_name_H-M 'P 63/m'
_atom_sites_solution_hydrogens geom
_atom_sites_solution_primary direct
_atom_sites_solution_secondary difmap
_audit_creation_method SHELXL-97
_cell_angle_alpha 90.00
_cell_angle_beta 90.00
_cell_angle_gamma 120.00
_cell_formula_units_Z 2
_cell_length_a 24.7255(18)
_cell_length_b 24.7255(18)
_cell_length_c 20.3293(11)
_cell_measurement_temperature 110(2)
_cell_volume 10763.2(13)
_computing_structure_refinement 'SHELXL-97 (Sheldrick, 1997)'
_computing_structure_solution 'SHELXS-97 (Sheldrick, 1990)'
_diffrn_ambient_temperature 110(2)
_diffrn_measured_fraction_theta_full 0.999
_diffrn_measured_fraction_theta_max 0.999
_diffrn_measurement_device_type 'SuperNova, Atlas'
_diffrn_measurement_method '\w scans'
_diffrn_radiation_monochromator mirror
_diffrn_radiation_source 'SuperNova (Cu) X-ray Source'
_diffrn_radiation_type CuK\a
_diffrn_radiation_wavelength 1.54184
_diffrn_reflns_av_R_equivalents 0.0575
_diffrn_reflns_av_sigmaI/netI 0.0472
_diffrn_reflns_limit_h_max 12
_diffrn_reflns_limit_h_min -22
_diffrn_reflns_limit_k_max 22
_diffrn_reflns_limit_k_min -21
_diffrn_reflns_limit_l_max 18
_diffrn_reflns_limit_l_min -17
_diffrn_reflns_number 16846
_diffrn_reflns_theta_full 44.98
_diffrn_reflns_theta_max 44.98
_diffrn_reflns_theta_min 3.58
_exptl_absorpt_coefficient_mu 4.892
_exptl_absorpt_correction_T_max 0.5274
_exptl_absorpt_correction_T_min 0.3743
_exptl_absorpt_correction_type multi-scan
_exptl_crystal_colour purple
_exptl_crystal_density_diffrn 1.181
_exptl_crystal_density_method 'not measured'
_exptl_crystal_description needle
_exptl_crystal_F_000 3848
_refine_diff_density_max 1.598
_refine_diff_density_min -1.450
_refine_diff_density_rms 0.207
_refine_ls_extinction_method none
_refine_ls_goodness_of_fit_ref 1.687
_refine_ls_hydrogen_treatment noref
_refine_ls_matrix_type full
_refine_ls_number_parameters 365
_refine_ls_number_reflns 3022
_refine_ls_number_restraints 0
_refine_ls_restrained_S_all 1.687
_refine_ls_R_factor_all 0.1598
_refine_ls_R_factor_gt 0.1292
_refine_ls_shift/su_max 0.017
_refine_ls_shift/su_mean 0.002
_refine_ls_structure_factor_coef Fsqd
_refine_ls_weighting_details 'calc w=1/[\s^2^(Fo^2^)+(0.2000P)^2^+0.0000P] where P=(Fo^2^+2Fc^2^)/3'
_refine_ls_weighting_scheme calc
_refine_ls_wR_factor_gt 0.3670
_refine_ls_wR_factor_ref 0.3991
_reflns_number_gt 2181
_reflns_number_total 3022
_reflns_threshold_expression >2sigma(I)
_cod_data_source_file ja508502u_si_006.cif
_cod_data_source_block c:
_cod_depositor_comments
;
The following automatic conversions were performed:

'_symmetry_cell_setting' value 'Hexagonal' changed to 'hexagonal'
according to
/home/saulius/struct/COD-crude-data--automatic-downloads/rss-feeds/ACS/lib/dictionaries/cif_core.dic
dictionary named 'cif_core.dic' version 2.4.2 from 2011-04-26.

Automatic conversion script
Id: cif_fix_values 2827 2014-09-09 07:05:25Z andrius 

 Adding full bibliography for 4122738--4122744.cif.
;
_cod_original_sg_symbol_H-M P6(3)/m
_cod_database_code 4122738

loop_
_symmetry_equiv_pos_as_xyz
'x, y, z'
'x-y, x, z+1/2'
'-y, x-y, z'
'-x, -y, z+1/2'
'-x+y, -x, z'
'y, -x+y, z+1/2'
'-x, -y, -z'
'-x+y, -x, -z-1/2'
'y, -x+y, -z'
'x, y, -z-1/2'
'x-y, x, -z'
'-y, x-y, -z-1/2'

loop_
_atom_site_label
_atom_site_type_symbol
_atom_site_fract_x
_atom_site_fract_y
_atom_site_fract_z
_atom_site_U_iso_or_equiv
_atom_site_adp_type
_atom_site_occupancy
_atom_site_symmetry_multiplicity
_atom_site_calc_flag
_atom_site_refinement_flags
Pd1 Pd 0.01643(8) 0.23740(8) 0.7500 0.0584(11) Uani 1 2 d S
F1 F 0.0000 0.0000 0.5746(13) 0.068(9) Uani 0.50 3 d SP
O1 O 0.1105(8) 0.5546(7) 0.5068(10) 0.140(6) Uani 1 1 d .
N1 N -0.0034(7) 0.1519(7) 0.8658(7) 0.062(4) Uani 1 1 d .
C1 C -0.1219(10) 0.1218(11) 0.7500 0.059(6) Uani 1 2 d S
H1A H -0.1285 0.1582 0.7500 0.071 Uiso 1 2 calc SR
H1B H -0.1633 0.0832 0.7500 0.071 Uiso 1 2 calc SR
B1 B 0.0000 0.0000 0.5000 0.069(17) Uani 1 6 d S
F2 F -0.0184(9) 0.0414(9) 0.4820(8) 0.066(5) Uani 0.50 1 d P
O2 O 0.1585(7) 0.4769(7) 0.5181(7) 0.090(4) Uani 1 1 d .
N2 N -0.0872(7) 0.1235(7) 0.8068(7) 0.062(4) Uani 1 1 d .
C2 C -0.0258(10) 0.1683(8) 0.8146(8) 0.060(5) Uani 1 1 d .
B2 B -0.1171(15) 0.3136(15) 0.7500 0.037(9) Uiso 0.67 2 d SP
F3 F -0.1002(7) 0.3465(8) 0.6951(9) 0.108(5) Uiso 0.67 1 d P
O3 O 0.0641(7) 0.4263(6) 0.4746(8) 0.102(4) Uani 1 1 d .
N3 N 0.0510(9) 0.3065(6) 0.6751(7) 0.064(4) Uani 1 1 d .
C3 C -0.1044(9) 0.0780(8) 0.8555(9) 0.065(5) Uani 1 1 d .
H3 H -0.1442 0.0419 0.8614 0.078 Uiso 1 1 calc R
B3 B 0.1828(9) 0.2356(9) 0.7500 0.021(5) Uiso 1 2 d S
F4 F -0.0994(8) 0.2662(9) 0.7500 0.071(5) Uiso 0.67 2 d SP
C4 C -0.0530(12) 0.0958(10) 0.8921(10) 0.081(6) Uani 1 1 d .
H4 H -0.0503 0.0742 0.9296 0.097 Uiso 1 1 calc R
F5 F -0.1829(12) 0.2796(12) 0.7500 0.121(8) Uiso 0.67 2 d SP
C5 C 0.0587(9) 0.1808(9) 0.8866(9) 0.073(5) Uani 1 1 d .
H5A H 0.0862 0.2060 0.8500 0.087 Uiso 1 1 calc R
H5B H 0.0694 0.1484 0.8978 0.087 Uiso 1 1 calc R
F6 F 0.2184(8) 0.2453(8) 0.6996(10) 0.195(7) Uiso 1 1 d .
C6 C 0.0716(10) 0.2241(9) 0.9478(11) 0.082(6) Uani 1 1 d .
F7 F 0.1635(13) 0.2693(13) 0.7500 0.204(10) Uiso 1 2 d S
C7 C 0.1358(11) 0.2678(10) 0.9628(10) 0.090(6) Uani 1 1 d .
H7 H 0.1687 0.2718 0.9353 0.108 Uiso 1 1 calc R
F8 F 0.1398(14) 0.1721(14) 0.7500 0.212(11) Uiso 1 2 d S
C8 C 0.1482(11) 0.3046(9) 1.0204(13) 0.085(6) Uani 1 1 d .
C9 C 0.2148(12) 0.3469(12) 1.0388(13) 0.111(8) Uani 1 1 d .
H9 H 0.2479 0.3501 1.0123 0.133 Uiso 1 1 calc R
C10 C 0.2255(13) 0.3790(10) 1.0922(16) 0.109(8) Uani 1 1 d .
H10 H 0.2673 0.4033 1.1073 0.131 Uiso 1 1 calc R
C11 C 0.1774(15) 0.3791(10) 1.1286(12) 0.102(7) Uani 1 1 d .
H11 H 0.1891 0.4068 1.1649 0.122 Uiso 1 1 calc R
C12 C 0.1149(15) 0.3422(12) 1.1158(13) 0.120(9) Uani 1 1 d .
H12 H 0.0833 0.3427 1.1421 0.144 Uiso 1 1 calc R
C13 C 0.1009(13) 0.3009(10) 1.0562(11) 0.083(6) Uani 1 1 d .
C14 C 0.0399(12) 0.2640(13) 1.0396(14) 0.108(8) Uani 1 1 d .
H14 H 0.0074 0.2645 1.0640 0.130 Uiso 1 1 calc R
C15 C 0.0269(10) 0.2247(10) 0.9839(12) 0.079(6) Uani 1 1 d .
H15 H -0.0155 0.1977 0.9718 0.095 Uiso 1 1 calc R
C16 C 0.2728(8) 0.6851(9) 0.3472(8) 0.077(5) Uani 1 1 d .
H16A H 0.2415 0.6959 0.3314 0.093 Uiso 1 1 calc R
H16B H 0.2932 0.6789 0.3083 0.093 Uiso 1 1 calc R
C17 C 0.2407(9) 0.6255(8) 0.3870(9) 0.067(5) Uani 1 1 d .
C18 C 0.2607(7) 0.5831(9) 0.3895(8) 0.057(4) Uani 1 1 d .
C19 C 0.2301(9) 0.5329(9) 0.4318(11) 0.068(5) Uani 1 1 d .
H19 H 0.2432 0.5027 0.4327 0.081 Uiso 1 1 calc R
C20 C 0.1829(10) 0.5242(9) 0.4717(10) 0.073(5) Uani 1 1 d .
C21 C 0.1610(11) 0.5686(11) 0.4657(11) 0.097(7) Uani 1 1 d .
C22 C 0.1910(10) 0.6175(8) 0.4253(12) 0.086(6) Uani 1 1 d .
H22 H 0.1777 0.6475 0.4229 0.103 Uiso 1 1 calc R
C23 C 0.1005(12) 0.4331(11) 0.5180(13) 0.095(8) Uani 1 1 d .
C24 C 0.0800(12) 0.3874(9) 0.5761(10) 0.085(6) Uani 1 1 d .
C25 C 0.1288(10) 0.3864(8) 0.6109(12) 0.098(7) Uani 1 1 d .
H25 H 0.1715 0.4134 0.6005 0.117 Uiso 1 1 calc R
C26 C 0.1091(11) 0.3416(9) 0.6630(9) 0.077(5) Uani 1 1 d .
H26 H 0.1393 0.3380 0.6886 0.092 Uiso 1 1 calc R
C27 C 0.0072(11) 0.3118(9) 0.6418(10) 0.082(6) Uani 1 1 d .
H27 H -0.0349 0.2872 0.6558 0.098 Uiso 1 1 calc R
C28 C 0.0190(10) 0.3499(10) 0.5895(12) 0.089(6) Uani 1 1 d .
H28 H -0.0132 0.3502 0.5643 0.107 Uiso 1 1 calc R
C29 C 0.0836(14) 0.5944(15) 0.493(2) 0.224(19) Uani 1 1 d .
H29A H 0.0477 0.5826 0.5220 0.337 Uiso 1 1 calc R
H29B H 0.0701 0.5892 0.4471 0.337 Uiso 1 1 calc R
H29C H 0.1151 0.6382 0.5010 0.337 Uiso 1 1 calc R
I1 I 0.0367(5) 0.0673(5) 0.7500 0.322(5) Uani 0.67 2 d SP

loop_
_atom_site_aniso_label
_atom_site_aniso_U_11
_atom_site_aniso_U_22
_atom_site_aniso_U_33
_atom_site_aniso_U_23
_atom_site_aniso_U_13
_atom_site_aniso_U_12
Pd1 0.0672(15) 0.0545(14) 0.0581(16) 0.000 0.000 0.0339(10)
F1 0.097(16) 0.097(16) 0.011(18) 0.000 0.000 0.049(8)
O1 0.123(12) 0.100(11) 0.224(19) 0.045(12) 0.066(14) 0.076(10)
N1 0.064(11) 0.065(10) 0.057(10) 0.003(8) 0.000(9) 0.033(9)
C1 0.043(14) 0.068(16) 0.073(18) 0.000 0.000 0.033(13)
B1 0.04(2) 0.04(2) 0.13(7) 0.000 0.000 0.020(11)
F2 0.065(12) 0.063(14) 0.073(14) -0.007(11) -0.005(12) 0.036(10)
O2 0.081(10) 0.077(9) 0.106(11) 0.021(9) -0.007(9) 0.035(9)
N2 0.051(10) 0.058(9) 0.087(13) -0.006(10) -0.009(9) 0.034(8)
C2 0.099(17) 0.076(13) 0.041(11) -0.001(10) -0.006(10) 0.072(14)
O3 0.091(10) 0.094(10) 0.116(12) 0.025(9) 0.010(10) 0.042(9)
N3 0.082(12) 0.055(9) 0.058(10) 0.002(8) 0.010(10) 0.037(10)
C3 0.079(14) 0.062(12) 0.057(12) 0.023(11) 0.006(12) 0.038(10)
C4 0.108(17) 0.101(18) 0.054(13) 0.006(13) 0.006(14) 0.069(16)
C5 0.083(16) 0.096(14) 0.057(13) -0.012(11) -0.011(11) 0.057(12)
C6 0.070(14) 0.076(14) 0.103(18) 0.037(13) 0.003(14) 0.039(13)
C7 0.095(18) 0.098(16) 0.075(15) 0.002(14) -0.007(13) 0.047(15)
C8 0.078(17) 0.067(14) 0.102(19) 0.013(14) -0.023(16) 0.030(13)
C9 0.13(3) 0.102(18) 0.11(2) -0.024(17) -0.037(17) 0.072(18)
C10 0.12(2) 0.059(15) 0.12(2) 0.000(16) -0.02(2) 0.026(14)
C11 0.12(2) 0.063(15) 0.099(18) 0.013(13) -0.012(19) 0.033(17)
C12 0.15(3) 0.080(16) 0.11(2) 0.014(16) -0.051(18) 0.044(18)
C13 0.090(19) 0.072(15) 0.085(17) 0.014(13) 0.014(16) 0.040(14)
C14 0.076(18) 0.13(2) 0.11(2) 0.019(19) 0.002(15) 0.047(16)
C15 0.068(14) 0.104(16) 0.076(16) -0.014(13) -0.004(12) 0.051(12)
C16 0.072(12) 0.093(14) 0.073(12) 0.004(13) -0.019(12) 0.046(12)
C17 0.062(13) 0.057(13) 0.069(13) 0.015(10) -0.007(11) 0.021(11)
C18 0.060(12) 0.058(12) 0.055(12) -0.004(11) -0.015(10) 0.031(11)
C19 0.070(13) 0.063(14) 0.086(15) -0.019(13) -0.034(12) 0.046(11)
C20 0.082(14) 0.055(13) 0.078(14) 0.001(12) -0.001(13) 0.031(12)
C21 0.094(16) 0.097(18) 0.111(17) 0.007(15) 0.044(15) 0.056(15)
C22 0.072(14) 0.045(12) 0.135(19) 0.023(13) 0.021(14) 0.026(11)
C23 0.083(19) 0.100(19) 0.11(2) -0.017(16) -0.051(17) 0.051(17)
C24 0.099(19) 0.070(14) 0.088(16) 0.007(13) -0.023(14) 0.044(15)
C25 0.088(16) 0.051(13) 0.127(19) -0.007(14) 0.000(16) 0.015(12)
C26 0.084(16) 0.063(13) 0.074(14) 0.028(12) 0.009(12) 0.030(12)
C27 0.120(18) 0.080(14) 0.062(14) 0.030(12) 0.009(13) 0.063(13)
C28 0.060(15) 0.087(15) 0.12(2) -0.002(15) -0.012(13) 0.035(13)
C29 0.16(3) 0.21(3) 0.38(5) 0.06(4) 0.09(3) 0.15(3)
I1 0.430(16) 0.459(13) 0.194(7) 0.000 0.000 0.311(15)

loop_
_atom_type_symbol
_atom_type_description
_atom_type_scat_dispersion_real
_atom_type_scat_dispersion_imag
_atom_type_scat_source
C C 0.0181 0.0091 'International Tables Vol C Tables 4.2.6.8 and 6.1.1.4'
H H 0.0000 0.0000 'International Tables Vol C Tables 4.2.6.8 and 6.1.1.4'
B B 0.0090 0.0039 'International Tables Vol C Tables 4.2.6.8 and 6.1.1.4'
N N 0.0311 0.0180 'International Tables Vol C Tables 4.2.6.8 and 6.1.1.4'
O O 0.0492 0.0322 'International Tables Vol C Tables 4.2.6.8 and 6.1.1.4'
F F 0.0727 0.0534 'International Tables Vol C Tables 4.2.6.8 and 6.1.1.4'
Pd Pd 0.1215 3.9337 'International Tables Vol C Tables 4.2.6.8 and 6.1.1.4'
I I -0.3257 6.8362 'International Tables Vol C Tables 4.2.6.8 and 6.1.1.4'

loop_
_geom_angle_atom_site_label_1
_geom_angle_atom_site_label_2
_geom_angle_atom_site_label_3
_geom_angle
_geom_angle_site_symmetry_1
_geom_angle_site_symmetry_3
C2 Pd1 C2 82.7(10) 10_557 .
C2 Pd1 N3 92.6(6) 10_557 .
C2 Pd1 N3 173.1(8) . .
C2 Pd1 N3 173.1(8) 10_557 10_557
C2 Pd1 N3 92.6(6) . 10_557
N3 Pd1 N3 91.6(7) . 10_557
B1 F1 F2 48.7(9) . 9_556
B1 F1 F2 48.7(9) . 11_556
F2 F1 F2 81.2(14) 9_556 11_556
B1 F1 F2 48.7(9) . 7_556
F2 F1 F2 81.2(14) 9_556 7_556
F2 F1 F2 81.2(14) 11_556 7_556
C21 O1 C29 111.7(19) . .
C2 N1 C5 126.7(17) . .
C2 N1 C4 107.8(15) . .
C5 N1 C4 125.3(17) . .
N2 C1 N2 108.1(17) . 10_557
F2 B1 F2 179.997(5) 9_556 3
F2 B1 F2 113.1(6) 9_556 11_556
F2 B1 F2 66.9(6) 3 11_556
F2 B1 F2 66.9(6) 9_556 .
F2 B1 F2 113.1(6) 3 .
F2 B1 F2 66.9(6) 11_556 .
F2 B1 F2 113.1(6) 9_556 7_556
F2 B1 F2 66.9(6) 3 7_556
F2 B1 F2 113.1(6) 11_556 7_556
F2 B1 F2 179.998(5) . 7_556
F2 B1 F2 66.9(6) 9_556 5
F2 B1 F2 113.1(6) 3 5
F2 B1 F2 179.997(4) 11_556 5
F2 B1 F2 113.1(6) . 5
F2 B1 F2 66.9(6) 7_556 5
F2 B1 F1 105.6(7) 9_556 7_556
F2 B1 F1 74.4(7) 3 7_556
F2 B1 F1 105.6(7) 11_556 7_556
F2 B1 F1 74.4(7) . 7_556
F2 B1 F1 105.6(7) 7_556 7_556
F2 B1 F1 74.4(7) 5 7_556
F2 B1 F1 74.4(7) 9_556 .
F2 B1 F1 105.6(7) 3 .
F2 B1 F1 74.4(7) 11_556 .
F2 B1 F1 105.6(7) . .
F2 B1 F1 74.4(7) 7_556 .
F2 B1 F1 105.6(7) 5 .
F1 B1 F1 179.999(1) 7_556 .
B1 F2 F2 56.5(3) . 11_556
B1 F2 F2 56.5(3) . 9_556
F2 F2 F2 98.3(15) 11_556 9_556
B1 F2 F1 56.9(9) . 7_556
F2 F2 F1 89.6(9) 11_556 7_556
F2 F2 F1 89.6(9) 9_556 7_556
C23 O2 C20 122.6(17) . .
C2 N2 C3 109.7(14) . .
C2 N2 C1 121.6(16) . .
C3 N2 C1 128.0(16) . .
N1 C2 N2 107.7(14) . .
N1 C2 Pd1 131.2(16) . .
N2 C2 Pd1 120.8(13) . .
F3 B2 F3 116(3) . 10_557
F3 B2 F5 106.4(19) . .
F3 B2 F5 106.4(19) 10_557 .
F3 B2 F4 111.7(18) . .
F3 B2 F4 111.7(18) 10_557 .
F5 B2 F4 104(2) . .
C26 N3 C27 121.6(16) . .
C26 N3 Pd1 123.4(14) . .
C27 N3 Pd1 115.0(14) . .
C4 C3 N2 105.9(16) . .
F7 B3 F6 111.0(16) . 10_557
F7 B3 F6 111.0(16) . .
F6 B3 F6 105(2) 10_557 .
F7 B3 F8 117(2) . .
F6 B3 F8 105.9(15) 10_557 .
F6 B3 F8 105.9(15) . .
C3 C4 N1 108.9(16) . .
N1 C5 C6 112.8(15) . .
C15 C6 C7 119(2) . .
C15 C6 C5 123.8(19) . .
C7 C6 C5 117(2) . .
C8 C7 C6 117(2) . .
C13 C8 C7 120(2) . .
C13 C8 C9 122(2) . .
C7 C8 C9 118(3) . .
C10 C9 C8 117(3) . .
C9 C10 C11 122(3) . .
C12 C11 C10 125(2) . .
C11 C12 C13 114(3) . .
C8 C13 C14 123(2) . .
C8 C13 C12 119(2) . .
C14 C13 C12 117(3) . .
C13 C14 C15 117(2) . .
C6 C15 C14 123(2) . .
C17 C16 C18 110.4(13) . 5_565
C18 C17 C22 120.3(16) . .
C18 C17 C16 123.6(19) . .
C22 C17 C16 116.0(18) . .
C17 C18 C19 117.9(16) . .
C17 C18 C16 123.7(18) . 3_665
C19 C18 C16 118.3(17) . 3_665
C20 C19 C18 123.8(16) . .
C19 C20 O2 121.4(19) . .
C19 C20 C21 116.8(18) . .
O2 C20 C21 122(2) . .
C22 C21 O1 128(2) . .
C22 C21 C20 119.2(19) . .
O1 C21 C20 113(2) . .
C21 C22 C17 121.7(17) . .
O3 C23 O2 124(2) . .
O3 C23 C24 121(2) . .
O2 C23 C24 116(2) . .
C28 C24 C25 124.0(19) . .
C28 C24 C23 121(2) . .
C25 C24 C23 115(2) . .
C24 C25 C26 115.0(19) . .
N3 C26 C25 120.2(18) . .
N3 C27 C28 124(2) . .
C27 C28 C24 114.6(19) . .
I1 I1 I1 59.999(1) 8_557 3

loop_
_geom_bond_atom_site_label_1
_geom_bond_atom_site_label_2
_geom_bond_distance
_geom_bond_site_symmetry_2
Pd1 C2 1.987(17) 10_557
Pd1 C2 1.987(17) .
Pd1 N3 2.122(14) .
Pd1 N3 2.122(14) 10_557
F1 B1 1.52(3) .
F1 F2 1.74(2) 9_556
F1 F2 1.74(2) 11_556
F1 F2 1.74(2) 7_556
O1 C21 1.40(2) .
O1 C29 1.47(3) .
N1 C2 1.333(19) .
N1 C5 1.40(2) .
N1 C4 1.42(2) .
C1 N2 1.427(17) .
C1 N2 1.427(17) 10_557
B1 F2 1.361(18) 9_556
B1 F2 1.361(18) 3
B1 F2 1.361(18) 11_556
B1 F2 1.361(18) .
B1 F2 1.361(18) 7_556
B1 F2 1.361(18) 5
B1 F1 1.52(3) 7_556
F2 F2 1.50(2) 11_556
F2 F2 1.50(2) 9_556
F2 F1 1.74(2) 7_556
O2 C23 1.29(2) .
O2 C20 1.39(2) .
N2 C2 1.37(2) .
N2 C3 1.395(19) .
B2 F3 1.32(2) .
B2 F3 1.32(2) 10_557
B2 F5 1.41(4) .
B2 F4 1.44(4) .
O3 C23 1.21(2) .
N3 C26 1.28(2) .
N3 C27 1.34(2) .
C3 C4 1.34(2) .
B3 F7 1.15(3) .
B3 F6 1.29(2) 10_557
B3 F6 1.29(2) .
B3 F8 1.39(3) .
C5 C6 1.57(3) .
C6 C15 1.33(3) .
C6 C7 1.44(3) .
C7 C8 1.42(3) .
C8 C13 1.34(3) .
C8 C9 1.49(3) .
C9 C10 1.29(3) .
C10 C11 1.40(3) .
C11 C12 1.37(3) .
C12 C13 1.51(3) .
C13 C14 1.36(3) .
C14 C15 1.42(3) .
C16 C17 1.51(2) .
C16 C18 1.55(2) 5_565
C17 C18 1.37(2) .
C17 C22 1.38(2) .
C18 C19 1.38(2) .
C18 C16 1.55(2) 3_665
C19 C20 1.35(2) .
C20 C21 1.45(3) .
C21 C22 1.34(3) .
C23 C24 1.53(3) .
C24 C28 1.35(3) .
C24 C25 1.41(3) .
C25 C26 1.43(3) .
C27 C28 1.35(2) .
I1 I1 2.50(2) 8_557
I1 I1 2.50(2) 3
